data_4039017
loop_
_publ_author_name
'Elena Fern'andez-Delgado'
'Samuel Estirado'
'Javier Espino'
'Emilio Vi\~nuelas-Zah\'inos'
'Francisco Luna-Giles'
'Ana B. Rodr\'iguez Moratinos'
'Jos'e A. Pariente'

_publ_section_title
;
 Influence of ligand lipophilicity in Pt(II) complexes on their
 antiproliferative and apoptotic activities in tumour cell lines
;
_journal_name_full 'Journal of Inorganic Biochemistry'
_journal_page_first 111688
_journal_paper_doi 10.1016/j.jinorgbio.2021.111688
_journal_volume 227
_journal_year 2022
_chemical_compound_source 'synthesis as described'
_chemical_formula_moiety 'C6 H7 Cl2 N3 Pt1 S1'
_chemical_formula_sum 'C6 H7 Cl2 N3 Pt S'
_chemical_formula_weight 419.2
_space_group_IT_number 12
_space_group_name_Hall '-C 2y'
_space_group_name_H-M_alt 'C 1 2/m 1'
_symmetry_cell_setting monoclinic
_symmetry_Int_Tables_number 12
_symmetry_space_group_name_Hall '-C 2y'
_symmetry_space_group_name_H-M 'C 1 2/m 1'
_atom_sites_solution_hydrogens geom
_audit_creation_date 2021-01-07T19:49:30-00:00
_audit_creation_method 'WinGX routine CIF_UPDATE'
_cell_angle_alpha 90
_cell_angle_beta 95.470(2)
_cell_angle_gamma 90
_cell_formula_units_Z 4
_cell_length_a 16.2764(15)
_cell_length_b 6.7492(6)
_cell_length_c 8.8152(8)
_cell_measurement_reflns_used 3308
_cell_measurement_temperature 170(2)
_cell_measurement_theta_max 30.13
_cell_measurement_theta_min 3.27
_cell_measurement_wavelength 0.71073
_cell_volume 963.96(15)
_computing_cell_refinement 'Bruker SAINT'
_computing_data_collection 'BRUKER APEX2'
_computing_data_reduction 'Bruker SAINT'
_computing_molecular_graphics 'Ortep-3 for Windows (Farrugia, 1997)'
_computing_publication_material 'WinGX publication routines (Farrugia, 1999)'
_computing_structure_refinement 'SHELXL-2018/3 (Sheldrick, 2018)'
_computing_structure_solution 'SHELXS-14 (Sheldrick, 2018)'
_diffrn_ambient_temperature 170(2)
_diffrn_measured_fraction_theta_full 0.994
_diffrn_measured_fraction_theta_max 0.982
_diffrn_measurement_device_type 'Bruker APEX-II CCD'
_diffrn_measurement_method '\f and \w scans'
_diffrn_radiation_monochromator graphite
_diffrn_radiation_probe x-ray
_diffrn_radiation_type MoK\a
_diffrn_radiation_wavelength 0.71073
_diffrn_reflns_av_R_equivalents 0.0168
_diffrn_reflns_av_unetI/netI 0.0191
_diffrn_reflns_Laue_measured_fraction_full 0.994
_diffrn_reflns_Laue_measured_fraction_max 0.982
_diffrn_reflns_limit_h_max 22
_diffrn_reflns_limit_h_min -22
_diffrn_reflns_limit_k_max 9
_diffrn_reflns_limit_k_min -9
_diffrn_reflns_limit_l_max 10
_diffrn_reflns_limit_l_min -12
_diffrn_reflns_number 4199
_diffrn_reflns_point_group_measured_fraction_full 0.994
_diffrn_reflns_point_group_measured_fraction_max 0.982
_diffrn_reflns_theta_full 25.242
_diffrn_reflns_theta_max 30.129
_diffrn_reflns_theta_min 3.256
_exptl_absorpt_coefficient_mu 15.279
_exptl_absorpt_correction_T_max 0.746
_exptl_absorpt_correction_T_min 0.3174
_exptl_absorpt_correction_type multi-scan
_exptl_absorpt_process_details 'SADABS (Sheldrick, 2008)'
_exptl_crystal_colour yellow
_exptl_crystal_density_diffrn 2.888
_exptl_crystal_density_method 'not measured'
_exptl_crystal_description prism
_exptl_crystal_F_000 768
_exptl_crystal_size_max 0.28
_exptl_crystal_size_mid 0.12
_exptl_crystal_size_min 0.08
_refine_diff_density_max 1.869
_refine_diff_density_min -1.284
_refine_diff_density_rms 0.151
_refine_ls_extinction_method none
_refine_ls_goodness_of_fit_ref 1.075
_refine_ls_hydrogen_treatment constr
_refine_ls_matrix_type full
_refine_ls_number_parameters 79
_refine_ls_number_reflns 1517
_refine_ls_number_restraints 0
_refine_ls_restrained_S_all 1.075
_refine_ls_R_factor_all 0.0174
_refine_ls_R_factor_gt 0.0167
_refine_ls_shift/su_max 0.001
_refine_ls_shift/su_mean 0
_refine_ls_structure_factor_coef Fsqd
_refine_ls_weighting_details 'w=1/[\s^2^(Fo^2^)+(0.0244P)^2^+1.5508P] where P=(Fo^2^+2Fc^2^)/3'
_refine_ls_weighting_scheme calc
_refine_ls_wR_factor_gt 0.0416
_refine_ls_wR_factor_ref 0.0419
_reflns_Friedel_coverage 0
_reflns_number_gt 1475
_reflns_number_total 1517
_reflns_threshold_expression 'I > 2\s(I)'
_cod_data_source_file PtPzTn.cif
_cod_data_source_block ptclpitn_0m
_cod_original_sg_symbol_H-M 'C 2/m'
_cod_database_code 4039017
_shelx_estimated_absorpt_t_min 0.1
_shelx_estimated_absorpt_t_max 0.374
_shelx_shelxl_version_number 2018/3

loop_
_symmetry_equiv_pos_as_xyz
'x, y, z'
'-x, y, -z'
'x+1/2, y+1/2, z'
'-x+1/2, y+1/2, -z'
'-x, -y, -z'
'x, -y, z'
'-x+1/2, -y+1/2, -z'
'x+1/2, -y+1/2, z'

loop_
_atom_site_label
_atom_site_type_symbol
_atom_site_fract_x
_atom_site_fract_y
_atom_site_fract_z
_atom_site_U_iso_or_equiv
_atom_site_adp_type
_atom_site_occupancy
_atom_site_site_symmetry_order
_atom_site_calc_flag
_atom_site_refinement_flags_posn
_atom_site_refinement_flags_adp
_atom_site_refinement_flags_occupancy
_atom_site_disorder_assembly
_atom_site_disorder_group
Pt1 Pt 0.23212(2) 0 0.96252(2) 0.01485(5) Uani 1 2 d S T P . .
C1 C 0.3107(2) 0 1.2593(4) 0.0166(7) Uani 1 2 d S T P . .
C2 C 0.4164(3) 0 1.1044(5) 0.0232(8) Uani 1 2 d S T P . .
H2A H 0.431154 0.118958 1.047157 0.028 Uiso 0.5 1 calc R U P . .
H2B H 0.431154 -0.118958 1.047157 0.028 Uiso 0.5 1 calc R U P . .
C3 C 0.4635(3) 0 1.2644(5) 0.0293(9) Uani 1 2 d S T P . .
H3A H 0.499058 0.118965 1.277719 0.035 Uiso 0.5 1 calc R U P . .
H3B H 0.499058 -0.118965 1.277719 0.035 Uiso 0.5 1 calc R U P . .
C4 C 0.0994(3) 0 1.1983(5) 0.0241(8) Uani 1 2 d S T P . .
H4 H 0.049782 0 1.132216 0.029 Uiso 1 2 calc R U P . .
C5 C 0.1030(3) 0 1.3581(5) 0.0285(9) Uani 1 2 d S T P . .
H5 H 0.057396 0 1.417729 0.034 Uiso 1 2 calc R U P . .
C6 C 0.1864(3) 0 1.4129(5) 0.0257(9) Uani 1 2 d S T P . .
H6 H 0.209478 0 1.516063 0.031 Uiso 1 2 calc R U P . .
N1 N 0.3288(2) 0 1.1213(4) 0.0179(6) Uani 1 2 d S T P . .
N2 N 0.2282(2) 0 1.2819(4) 0.0189(6) Uani 1 2 d S T P . .
N3 N 0.1745(2) 0 1.1522(4) 0.0187(6) Uani 1 2 d S T P . .
S S 0.38853(7) 0 1.40435(12) 0.0285(2) Uani 1 2 d S T P . .
Cl1 Cl 0.11243(6) 0 0.80066(12) 0.0246(2) Uani 1 2 d S T P . .
Cl2 Cl 0.31192(7) 0 0.76234(11) 0.0236(2) Uani 1 2 d S T P . .

loop_
_atom_site_aniso_label
_atom_site_aniso_U_11
_atom_site_aniso_U_22
_atom_site_aniso_U_33
_atom_site_aniso_U_23
_atom_site_aniso_U_13
_atom_site_aniso_U_12
Pt1 0.01821(8) 0.01569(8) 0.01054(8) 0 0.00089(5) 0
C1 0.0195(17) 0.0169(16) 0.0126(15) 0 -0.0023(13) 0
C2 0.0164(17) 0.031(2) 0.0226(19) 0 0.0035(15) 0
C3 0.0193(19) 0.040(2) 0.027(2) 0 -0.0026(17) 0
C4 0.0219(19) 0.029(2) 0.0223(19) 0 0.0052(16) 0
C5 0.029(2) 0.035(2) 0.023(2) 0 0.0108(18) 0
C6 0.025(2) 0.0242(19) 0.030(2) 0 0.0155(18) 0
N1 0.0141(14) 0.0221(16) 0.0172(15) 0 0.0008(12) 0
N2 0.0238(16) 0.0219(15) 0.0108(14) 0 0.0009(12) 0
N3 0.0202(15) 0.0209(15) 0.0149(15) 0 0.0016(12) 0
S 0.0267(5) 0.0398(6) 0.0177(4) 0 -0.0046(4) 0
Cl1 0.0232(4) 0.0295(5) 0.0198(4) 0 -0.0042(4) 0
Cl2 0.0289(5) 0.0290(5) 0.0138(4) 0 0.0061(4) 0

loop_
_atom_type_symbol
_atom_type_description
_atom_type_scat_dispersion_real
_atom_type_scat_dispersion_imag
_atom_type_scat_source
C C 0.0033 0.0016 'International Tables Vol C Tables 4.2.6.8 and 6.1.1.4'
H H 0 0 'International Tables Vol C Tables 4.2.6.8 and 6.1.1.4'
N N 0.0061 0.0033 'International Tables Vol C Tables 4.2.6.8 and 6.1.1.4'
Pt Pt -1.7033 8.3905 'International Tables Vol C Tables 4.2.6.8 and 6.1.1.4'
S S 0.1246 0.1234 'International Tables Vol C Tables 4.2.6.8 and 6.1.1.4'
Cl Cl 0.1484 0.1585 'International Tables Vol C Tables 4.2.6.8 and 6.1.1.4'

loop_
_geom_angle_atom_site_label_1
_geom_angle_atom_site_label_2
_geom_angle_atom_site_label_3
_geom_angle
_geom_angle_site_symmetry_1
_geom_angle_site_symmetry_3
N3 Pt1 N1 79.35(14) . .
N3 Pt1 Cl2 173.53(10) . .
N1 Pt1 Cl2 94.18(10) . .
N3 Pt1 Cl1 94.69(10) . .
N1 Pt1 Cl1 174.04(10) . .
Cl2 Pt1 Cl1 91.78(4) . .
N1 C1 N2 117.1(3) . .
N1 C1 S 119.2(3) . .
N2 C1 S 123.7(3) . .
N1 C2 C3 108.3(4) . .
C2 C3 S 108.3(3) . .
N3 C4 C5 110.9(4) . .
C6 C5 C4 107.1(4) . .
N2 C6 C5 104.4(4) . .
C1 N1 C2 114.7(3) . .
C1 N1 Pt1 115.3(3) . .
C2 N1 Pt1 130.0(3) . .
N3 N2 C1 115.6(3) . .
N3 N2 C6 111.6(4) . .
C1 N2 C6 132.8(4) . .
C4 N3 N2 106.1(3) . .
C4 N3 Pt1 141.2(3) . .
N2 N3 Pt1 112.7(3) . .
C1 S C3 89.4(2) . .

loop_
_geom_bond_atom_site_label_1
_geom_bond_atom_site_label_2
_geom_bond_distance
_geom_bond_site_symmetry_2
Pt1 N3 1.994(3) .
Pt1 N1 2.004(3) .
Pt1 Cl2 2.2886(10) .
Pt1 Cl1 2.3024(10) .
C1 N1 1.278(5) .
C1 N2 1.375(5) .
C1 S 1.713(4) .
C2 N1 1.447(5) .
C2 C3 1.541(6) .
C3 S 1.816(5) .
C4 N3 1.324(5) .
C4 C5 1.404(6) .
C5 C6 1.396(7) .
C6 N2 1.395(5) .
N2 N3 1.372(5) .
